data_4342711
loop_
_publ_author_name
'Nguyen, Alex L.'
'Bobadova-Parvanova, Petia'
'Hopfinger, Melissa'
'Fronczek, Frank R.'
'Smith, Kevin M.'
'Vicente, M Gra\,ca H'

_publ_section_title
;
 Synthesis and Reactivity of 4,4-Dialkoxy-BODIPYs: An Experimental and
 Computational Study.
;
_journal_issue 7
_journal_name_full 'Inorganic chemistry'
_journal_page_first 3228
_journal_page_last 3236
_journal_paper_doi 10.1021/ic502821m
_journal_volume 54
_journal_year 2015
_chemical_formula_moiety 'C23 H27 B N2 O4, 0.5(H2 O)'
_chemical_formula_sum 'C23 H28 B N2 O4.5'
_chemical_formula_weight 415.28
_chemical_name_systematic
; 
 ? 
;
_space_group_IT_number 2
_symmetry_cell_setting triclinic
_symmetry_space_group_name_Hall '-P 1'
_symmetry_space_group_name_H-M 'P -1'
_atom_sites_solution_hydrogens geom
_atom_sites_solution_primary direct
_atom_sites_solution_secondary difmap
_audit_creation_method SHELXL-97
_cell_angle_alpha 72.585(4)
_cell_angle_beta 84.215(4)
_cell_angle_gamma 89.809(4)
_cell_formula_units_Z 4
_cell_length_a 7.6310(6)
_cell_length_b 15.4871(12)
_cell_length_c 19.4805(16)
_cell_measurement_reflns_used 9534
_cell_measurement_temperature 100.0(5)
_cell_measurement_theta_max 66.81
_cell_measurement_theta_min 2.39
_cell_volume 2184.7(3)
_computing_cell_refinement 'Bruker SAINT'
_computing_data_collection 'Bruker APEX2'
_computing_data_reduction 'Bruker SAINT'
_computing_molecular_graphics 'ORTEP-3 for Windows (Farrugia, 2012)'
_computing_publication_material 'SHELXL-97 (Sheldrick, 2008)'
_computing_structure_refinement 'SHELXL-97 (Sheldrick, 2008)'
_computing_structure_solution 'SHELXS-97 (Sheldrick, 2008)'
_diffrn_ambient_temperature 100.0(5)
_diffrn_measured_fraction_theta_full 0.980
_diffrn_measured_fraction_theta_max 0.974
_diffrn_measurement_device_type 'Bruker Kappa APEX-II DUO'
_diffrn_measurement_method '\f and \w scans'
_diffrn_radiation_monochromator 'QUAZAR multilayer optics'
_diffrn_radiation_source 'I\mS microfocus'
_diffrn_radiation_type CuK\a
_diffrn_radiation_wavelength 1.54184
_diffrn_reflns_av_R_equivalents 0.1076
_diffrn_reflns_av_sigmaI/netI 0.0584
_diffrn_reflns_limit_h_max 9
_diffrn_reflns_limit_h_min -9
_diffrn_reflns_limit_k_max 18
_diffrn_reflns_limit_k_min -18
_diffrn_reflns_limit_l_max 23
_diffrn_reflns_limit_l_min -10
_diffrn_reflns_number 15119
_diffrn_reflns_theta_full 66.50
_diffrn_reflns_theta_max 66.85
_diffrn_reflns_theta_min 2.39
_exptl_absorpt_coefficient_mu 0.703
_exptl_absorpt_correction_T_max 0.9792
_exptl_absorpt_correction_T_min 0.8721
_exptl_absorpt_correction_type multi-scan
_exptl_absorpt_process_details 'TWINABS (Sheldrick, 2004)'
_exptl_crystal_colour orange
_exptl_crystal_density_diffrn 1.263
_exptl_crystal_density_method 'not measured'
_exptl_crystal_description lath
_exptl_crystal_F_000 884
_exptl_crystal_size_max 0.20
_exptl_crystal_size_mid 0.16
_exptl_crystal_size_min 0.03
_refine_diff_density_max 0.415
_refine_diff_density_min -0.361
_refine_diff_density_rms 0.073
_refine_ls_extinction_method none
_refine_ls_goodness_of_fit_ref 1.063
_refine_ls_hydrogen_treatment mixed
_refine_ls_matrix_type full
_refine_ls_number_parameters 570
_refine_ls_number_reflns 7555
_refine_ls_number_restraints 2
_refine_ls_restrained_S_all 1.064
_refine_ls_R_factor_all 0.0891
_refine_ls_R_factor_gt 0.0669
_refine_ls_shift/su_max 0.000
_refine_ls_shift/su_mean 0.000
_refine_ls_structure_factor_coef Fsqd
_refine_ls_weighting_details 'calc w=1/[\s^2^(Fo^2^)+(0.1072P)^2^+1.8333P] where P=(Fo^2^+2Fc^2^)/3'
_refine_ls_weighting_scheme calc
_refine_ls_wR_factor_gt 0.1828
_refine_ls_wR_factor_ref 0.1955
_reflns_number_gt 5951
_reflns_number_total 7555
_reflns_threshold_expression I>2\s(I)
_cod_data_source_file ic502821m_si_002.cif
_cod_data_source_block 3a
_cod_depositor_comments
;
The following automatic conversions were performed:

'_symmetry_cell_setting' value 'Triclinic' changed to 'triclinic'
according to
/usr/data/users/saulius/crontab/automatic-downloads/rss-feeds/ACS/lib/dictionaries/cif_core.dic
dictionary named 'cif_core.dic' version 2.4.2 from 2011-04-26.

Automatic conversion script
Id: cif_fix_values 3105 2015-03-04 15:46:00Z robertas 

 Adding full bibliography for 4342707--4342712.cif.
;
_cod_original_sg_symbol_Hall '-P 1 '
_cod_original_sg_symbol_H-M 'P -1   '
_cod_original_formula_sum 'C23 H28 B N2 O4.50'
_cod_database_code 4342711

loop_
_symmetry_equiv_pos_as_xyz
'x, y, z'
'-x, -y, -z'

loop_
_atom_site_label
_atom_site_type_symbol
_atom_site_fract_x
_atom_site_fract_y
_atom_site_fract_z
_atom_site_U_iso_or_equiv
_atom_site_adp_type
_atom_site_occupancy
_atom_site_symmetry_multiplicity
_atom_site_calc_flag
_atom_site_refinement_flags
O1 O 0.8246(3) 0.69155(13) 0.57532(10) 0.0328(5) Uani 1 1 d .
O2 O 0.5933(3) 0.59508(13) 0.57911(10) 0.0333(5) Uani 1 1 d .
O3 O 0.0998(3) 1.16188(14) 0.22593(11) 0.0398(5) Uani 1 1 d .
O4 O -0.1272(3) 1.06131(14) 0.25522(12) 0.0409(5) Uani 1 1 d .
N1 N 0.6832(3) 0.71413(15) 0.46237(12) 0.0295(5) Uani 1 1 d .
N2 N 0.5270(3) 0.75657(15) 0.56574(12) 0.0283(5) Uani 1 1 d .
C1 C 0.7909(4) 0.67481(19) 0.42285(15) 0.0319(6) Uani 1 1 d .
C2 C 0.7737(4) 0.71513(19) 0.34906(15) 0.0333(6) Uani 1 1 d .
H2 H 0.8366 0.6994 0.3101 0.040 Uiso 1 1 calc R
C3 C 0.6503(4) 0.78113(18) 0.34280(15) 0.0294(6) Uani 1 1 d .
C4 C 0.5920(4) 0.78064(18) 0.41482(14) 0.0281(6) Uani 1 1 d .
C5 C 0.4678(4) 0.83198(17) 0.44232(15) 0.0281(6) Uani 1 1 d .
C6 C 0.4399(4) 0.82270(18) 0.51615(15) 0.0292(6) Uani 1 1 d .
C7 C 0.3329(4) 0.87143(19) 0.55587(16) 0.0318(6) Uani 1 1 d .
C8 C 0.3580(4) 0.83201(19) 0.62741(15) 0.0320(6) Uani 1 1 d .
H8 H 0.3024 0.8493 0.6670 0.038 Uiso 1 1 calc R
C9 C 0.4784(4) 0.76242(19) 0.63268(15) 0.0305(6) Uani 1 1 d .
C10 C 0.9088(4) 0.5996(2) 0.45561(17) 0.0400(7) Uani 1 1 d .
H10A H 1.0040 0.6234 0.4756 0.060 Uiso 1 1 calc R
H10B H 0.9591 0.5733 0.4184 0.060 Uiso 1 1 calc R
H10C H 0.8405 0.5529 0.4943 0.060 Uiso 1 1 calc R
C11 C 0.6000(4) 0.8430(2) 0.27237(15) 0.0344(7) Uani 1 1 d .
H11A H 0.6526 0.9035 0.2638 0.052 Uiso 1 1 calc R
H11B H 0.4715 0.8469 0.2746 0.052 Uiso 1 1 calc R
H11C H 0.6433 0.8191 0.2328 0.052 Uiso 1 1 calc R
C12 C 0.2229(4) 0.9525(2) 0.52838(17) 0.0386(7) Uani 1 1 d .
H12A H 0.1591 0.9674 0.5694 0.058 Uiso 1 1 calc R
H12B H 0.1383 0.9390 0.4981 0.058 Uiso 1 1 calc R
H12C H 0.2993 1.0040 0.4997 0.058 Uiso 1 1 calc R
C13 C 0.5474(4) 0.7034(2) 0.69889(16) 0.0377(7) Uani 1 1 d .
H13A H 0.5382 0.6400 0.6996 0.057 Uiso 1 1 calc R
H13B H 0.4783 0.7112 0.7418 0.057 Uiso 1 1 calc R
H13C H 0.6711 0.7200 0.6991 0.057 Uiso 1 1 calc R
C14 C 0.3587(4) 0.89660(18) 0.39264(15) 0.0290(6) Uani 1 1 d .
C15 C 0.4190(4) 0.98448(19) 0.35662(16) 0.0348(7) Uani 1 1 d .
H15 H 0.5344 1.0031 0.3615 0.042 Uiso 1 1 calc R
C16 C 0.3115(4) 1.04535(19) 0.31347(16) 0.0341(7) Uani 1 1 d .
H16 H 0.3529 1.1056 0.2892 0.041 Uiso 1 1 calc R
C17 C 0.1446(4) 1.01825(19) 0.30583(15) 0.0305(6) Uani 1 1 d .
C18 C 0.0845(4) 0.92977(19) 0.34047(15) 0.0311(6) Uani 1 1 d .
H18 H -0.0297 0.9107 0.3345 0.037 Uiso 1 1 calc R
C19 C 0.1918(4) 0.86949(18) 0.38376(14) 0.0291(6) Uani 1 1 d .
H19 H 0.1507 0.8090 0.4076 0.035 Uiso 1 1 calc R
C20 C 0.0235(4) 1.08121(19) 0.25999(15) 0.0316(6) Uani 1 1 d .
C21 C -0.0082(5) 1.2256(2) 0.17842(17) 0.0428(8) Uani 1 1 d .
H21A H -0.0340 1.2024 0.1388 0.064 Uiso 1 1 calc R
H21B H 0.0552 1.2841 0.1585 0.064 Uiso 1 1 calc R
H21C H -0.1189 1.2334 0.2059 0.064 Uiso 1 1 calc R
C22 C 0.9072(4) 0.7779(2) 0.55704(17) 0.0390(7) Uani 1 1 d .
H22A H 0.8918 0.8112 0.5067 0.058 Uiso 1 1 calc R
H22B H 1.0331 0.7713 0.5626 0.058 Uiso 1 1 calc R
H22C H 0.8539 0.8113 0.5890 0.058 Uiso 1 1 calc R
C23 C 0.4310(4) 0.5730(2) 0.55874(18) 0.0403(7) Uani 1 1 d .
H23A H 0.3415 0.6149 0.5679 0.060 Uiso 1 1 calc R
H23B H 0.3943 0.5109 0.5870 0.060 Uiso 1 1 calc R
H23C H 0.4444 0.5779 0.5071 0.060 Uiso 1 1 calc R
B1 B 0.6606(4) 0.6860(2) 0.54796(17) 0.0303(7) Uani 1 1 d .
O5 O 1.3322(3) 0.50136(12) 0.81615(11) 0.0328(5) Uani 1 1 d .
O6 O 1.0854(3) 0.52455(13) 0.88594(10) 0.0328(5) Uani 1 1 d .
O7 O 0.5589(3) -0.07665(13) 0.86835(11) 0.0383(5) Uani 1 1 d .
O8 O 0.3315(3) -0.00734(15) 0.90941(13) 0.0482(6) Uani 1 1 d .
N3 N 1.1787(3) 0.36568(15) 0.90380(12) 0.0273(5) Uani 1 1 d .
N4 N 1.0433(3) 0.44879(15) 0.79270(12) 0.0276(5) Uani 1 1 d .
C24 C 1.2812(4) 0.34395(19) 0.95878(15) 0.0312(6) Uani 1 1 d .
C25 C 1.2429(4) 0.25374(19) 1.00062(15) 0.0320(6) Uani 1 1 d .
H25 H 1.2970 0.2221 1.0425 0.038 Uiso 1 1 calc R
C26 C 1.1135(4) 0.21856(19) 0.97085(15) 0.0307(6) Uani 1 1 d .
C27 C 1.0743(4) 0.28966(18) 0.90915(15) 0.0292(6) Uani 1 1 d .
C28 C 0.9601(4) 0.29218(18) 0.85615(14) 0.0271(6) Uani 1 1 d .
C29 C 0.9499(4) 0.36925(18) 0.79759(14) 0.0270(6) Uani 1 1 d .
C30 C 0.8523(4) 0.38731(19) 0.73575(15) 0.0296(6) Uani 1 1 d .
C31 C 0.8882(4) 0.47651(19) 0.69691(15) 0.0316(6) Uani 1 1 d .
H31 H 0.8420 0.5080 0.6531 0.038 Uiso 1 1 calc R
C32 C 1.0044(4) 0.51311(19) 0.73286(14) 0.0301(6) Uani 1 1 d .
C33 C 1.4153(4) 0.4069(2) 0.96955(16) 0.0367(7) Uani 1 1 d .
H33A H 1.5169 0.4132 0.9332 0.055 Uiso 1 1 calc R
H33B H 1.4534 0.3828 1.0181 0.055 Uiso 1 1 calc R
H33C H 1.3638 0.4663 0.9645 0.055 Uiso 1 1 calc R
C34 C 1.0420(4) 0.1232(2) 0.99922(17) 0.0377(7) Uani 1 1 d .
H34A H 1.0813 0.0901 0.9650 0.057 Uiso 1 1 calc R
H34B H 0.9130 0.1234 1.0051 0.057 Uiso 1 1 calc R
H34C H 1.0850 0.0937 1.0461 0.057 Uiso 1 1 calc R
C35 C 0.7375(4) 0.3241(2) 0.71406(16) 0.0344(7) Uani 1 1 d .
H35A H 0.6832 0.3575 0.6707 0.052 Uiso 1 1 calc R
H35B H 0.6452 0.2975 0.7535 0.052 Uiso 1 1 calc R
H35C H 0.8089 0.2759 0.7037 0.052 Uiso 1 1 calc R
C36 C 1.0761(4) 0.60784(19) 0.71166(16) 0.0373(7) Uani 1 1 d .
H36A H 1.0712 0.6289 0.7545 0.056 Uiso 1 1 calc R
H36B H 1.0056 0.6471 0.6761 0.056 Uiso 1 1 calc R
H36C H 1.1986 0.6099 0.6905 0.056 Uiso 1 1 calc R
C37 C 0.8428(4) 0.21239(18) 0.86528(14) 0.0284(6) Uani 1 1 d .
C38 C 0.8988(4) 0.13975(18) 0.84110(15) 0.0311(6) Uani 1 1 d .
H38 H 1.0153 0.1403 0.8186 0.037 Uiso 1 1 calc R
C39 C 0.7863(4) 0.06722(18) 0.84964(14) 0.0308(6) Uani 1 1 d .
H39 H 0.8262 0.0179 0.8332 0.037 Uiso 1 1 calc R
C40 C 0.6145(4) 0.06530(18) 0.88209(14) 0.0309(6) Uani 1 1 d .
C41 C 0.5598(4) 0.13733(19) 0.90733(15) 0.0319(6) Uani 1 1 d .
H41 H 0.4437 0.1364 0.9304 0.038 Uiso 1 1 calc R
C42 C 0.6725(4) 0.21007(19) 0.89919(15) 0.0311(6) Uani 1 1 d .
H42 H 0.6339 0.2586 0.9168 0.037 Uiso 1 1 calc R
C43 C 0.4857(4) -0.0085(2) 0.88898(15) 0.0339(7) Uani 1 1 d .
C44 C 0.4373(5) -0.1484(2) 0.86825(19) 0.0450(8) Uani 1 1 d .
H44A H 0.3793 -0.1756 0.9173 0.067 Uiso 1 1 calc R
H44B H 0.5022 -0.1948 0.8521 0.067 Uiso 1 1 calc R
H44C H 0.3484 -0.1233 0.8353 0.067 Uiso 1 1 calc R
C45 C 1.4354(5) 0.4520(2) 0.77772(18) 0.0445(8) Uani 1 1 d .
H45A H 1.4588 0.3925 0.8106 0.067 Uiso 1 1 calc R
H45B H 1.5472 0.4849 0.7572 0.067 Uiso 1 1 calc R
H45C H 1.3718 0.4441 0.7386 0.067 Uiso 1 1 calc R
C46 C 0.9102(4) 0.5056(2) 0.91794(18) 0.0430(8) Uani 1 1 d .
H46A H 0.8319 0.5096 0.8803 0.065 Uiso 1 1 calc R
H46B H 0.8756 0.5497 0.9436 0.065 Uiso 1 1 calc R
H46C H 0.9011 0.4445 0.9522 0.065 Uiso 1 1 calc R
B2 B 1.1636(4) 0.4636(2) 0.84966(17) 0.0296(7) Uani 1 1 d .
O1W O 1.3559(4) 0.64936(17) 0.87753(14) 0.0551(7) Uani 1 1 d D
H1W H 1.429(6) 0.623(3) 0.850(2) 0.083 Uiso 1 1 d D
H2W H 1.253(4) 0.620(3) 0.898(2) 0.083 Uiso 1 1 d D

loop_
_atom_site_aniso_label
_atom_site_aniso_U_11
_atom_site_aniso_U_22
_atom_site_aniso_U_33
_atom_site_aniso_U_23
_atom_site_aniso_U_13
_atom_site_aniso_U_12
O1 0.0315(11) 0.0306(10) 0.0334(10) -0.0043(8) -0.0063(8) 0.0016(9)
O2 0.0367(12) 0.0262(10) 0.0351(10) -0.0063(8) -0.0034(8) 0.0009(9)
O3 0.0402(13) 0.0299(11) 0.0448(12) -0.0035(9) -0.0083(9) 0.0076(9)
O4 0.0379(13) 0.0360(11) 0.0486(13) -0.0099(9) -0.0128(10) 0.0075(10)
N1 0.0307(13) 0.0256(11) 0.0320(12) -0.0082(9) -0.0032(9) 0.0039(10)
N2 0.0294(13) 0.0238(11) 0.0301(12) -0.0062(9) -0.0015(9) -0.0017(10)
C1 0.0289(16) 0.0290(14) 0.0374(15) -0.0091(11) -0.0036(12) 0.0030(12)
C2 0.0360(17) 0.0315(15) 0.0319(15) -0.0105(11) 0.0014(12) 0.0034(13)
C3 0.0293(15) 0.0264(14) 0.0316(14) -0.0073(11) -0.0035(11) -0.0014(12)
C4 0.0287(15) 0.0229(13) 0.0315(14) -0.0054(10) -0.0056(11) -0.0016(11)
C5 0.0273(15) 0.0223(13) 0.0350(14) -0.0089(11) -0.0031(11) -0.0042(11)
C6 0.0258(15) 0.0245(13) 0.0365(15) -0.0083(11) -0.0025(11) -0.0016(11)
C7 0.0297(16) 0.0269(14) 0.0391(15) -0.0111(11) -0.0011(12) -0.0023(12)
C8 0.0336(16) 0.0296(14) 0.0345(15) -0.0142(11) 0.0027(12) -0.0041(12)
C9 0.0315(16) 0.0283(14) 0.0304(14) -0.0083(11) 0.0007(11) -0.0062(12)
C10 0.0435(19) 0.0366(16) 0.0388(16) -0.0102(13) -0.0033(13) 0.0144(15)
C11 0.0374(17) 0.0331(15) 0.0311(14) -0.0067(11) -0.0051(12) 0.0037(13)
C12 0.0435(19) 0.0307(15) 0.0449(17) -0.0174(13) -0.0016(13) 0.0054(14)
C13 0.0461(19) 0.0323(15) 0.0320(15) -0.0063(12) -0.0014(13) -0.0012(14)
C14 0.0305(16) 0.0259(13) 0.0321(14) -0.0111(11) -0.0029(11) 0.0041(12)
C15 0.0315(16) 0.0285(15) 0.0435(16) -0.0079(12) -0.0085(12) 0.0008(12)
C16 0.0346(17) 0.0230(14) 0.0429(16) -0.0065(11) -0.0065(12) 0.0018(12)
C17 0.0308(16) 0.0292(14) 0.0332(14) -0.0128(11) -0.0016(11) 0.0052(12)
C18 0.0306(16) 0.0290(14) 0.0348(15) -0.0111(11) -0.0046(11) 0.0026(12)
C19 0.0296(15) 0.0248(13) 0.0312(14) -0.0070(11) 0.0000(11) -0.0005(12)
C20 0.0376(18) 0.0281(14) 0.0305(14) -0.0110(11) -0.0026(12) 0.0069(13)
C21 0.051(2) 0.0325(16) 0.0397(17) -0.0020(13) -0.0082(14) 0.0141(15)
C22 0.0299(16) 0.0421(17) 0.0397(16) -0.0047(13) -0.0021(12) -0.0043(14)
C23 0.0424(19) 0.0313(16) 0.0480(18) -0.0142(13) -0.0005(14) -0.0061(14)
B1 0.0317(18) 0.0264(15) 0.0305(16) -0.0051(12) -0.0036(13) 0.0041(13)
O5 0.0283(11) 0.0245(9) 0.0435(11) -0.0083(8) 0.0005(8) -0.0006(8)
O6 0.0325(11) 0.0294(10) 0.0394(11) -0.0147(8) -0.0038(8) 0.0053(9)
O7 0.0426(13) 0.0262(10) 0.0480(12) -0.0112(9) -0.0128(9) -0.0043(9)
O8 0.0389(14) 0.0411(13) 0.0642(15) -0.0176(11) 0.0031(11) -0.0120(11)
N3 0.0253(12) 0.0256(11) 0.0312(12) -0.0089(9) -0.0019(9) -0.0020(10)
N4 0.0300(13) 0.0223(11) 0.0290(11) -0.0063(9) -0.0002(9) 0.0003(10)
C24 0.0294(16) 0.0313(15) 0.0330(14) -0.0106(11) -0.0013(11) 0.0024(12)
C25 0.0302(16) 0.0312(15) 0.0334(14) -0.0078(11) -0.0036(11) 0.0014(12)
C26 0.0299(15) 0.0280(14) 0.0317(14) -0.0065(11) 0.0011(11) 0.0033(12)
C27 0.0278(15) 0.0240(13) 0.0339(14) -0.0076(11) 0.0026(11) -0.0007(11)
C28 0.0248(14) 0.0258(13) 0.0312(14) -0.0108(11) 0.0022(10) 0.0019(11)
C29 0.0252(14) 0.0241(13) 0.0324(14) -0.0111(11) 0.0010(11) -0.0022(11)
C30 0.0274(15) 0.0300(14) 0.0327(14) -0.0129(11) 0.0011(11) 0.0031(12)
C31 0.0346(16) 0.0301(14) 0.0298(14) -0.0093(11) -0.0009(11) 0.0044(12)
C32 0.0316(16) 0.0267(14) 0.0303(14) -0.0076(11) 0.0018(11) 0.0019(12)
C33 0.0359(17) 0.0357(16) 0.0393(16) -0.0113(12) -0.0066(12) 0.0011(13)
C34 0.0372(18) 0.0310(15) 0.0397(16) -0.0019(12) -0.0063(13) -0.0009(13)
C35 0.0345(17) 0.0319(15) 0.0386(15) -0.0124(12) -0.0064(12) 0.0016(13)
C36 0.0442(19) 0.0285(15) 0.0359(15) -0.0043(12) -0.0054(13) -0.0011(13)
C37 0.0314(16) 0.0241(13) 0.0279(13) -0.0044(10) -0.0053(11) 0.0001(12)
C38 0.0301(16) 0.0288(14) 0.0336(14) -0.0100(11) 0.0021(11) 0.0011(12)
C39 0.0373(17) 0.0242(13) 0.0313(14) -0.0093(11) -0.0027(11) -0.0012(12)
C40 0.0350(16) 0.0259(14) 0.0296(14) -0.0041(11) -0.0059(11) -0.0011(12)
C41 0.0255(15) 0.0302(14) 0.0374(15) -0.0074(11) 0.0002(11) -0.0008(12)
C42 0.0313(16) 0.0268(14) 0.0357(15) -0.0107(11) -0.0012(11) 0.0016(12)
C43 0.0358(18) 0.0306(15) 0.0322(15) -0.0044(11) -0.0042(12) -0.0028(13)
C44 0.051(2) 0.0281(15) 0.055(2) -0.0081(13) -0.0170(16) -0.0088(14)
C45 0.0380(18) 0.0392(17) 0.0494(19) -0.0071(14) 0.0073(14) 0.0048(14)
C46 0.0402(19) 0.0484(19) 0.0422(17) -0.0185(14) 0.0027(14) 0.0088(15)
B2 0.0296(18) 0.0242(15) 0.0359(17) -0.0100(12) -0.0056(13) -0.0002(13)
O1W 0.0702(19) 0.0385(13) 0.0569(16) -0.0124(11) -0.0142(13) -0.0065(12)

loop_
_atom_type_symbol
_atom_type_description
_atom_type_scat_dispersion_real
_atom_type_scat_dispersion_imag
_atom_type_scat_source
C C 0.0181 0.0091 'International Tables Vol C Tables 4.2.6.8 and 6.1.1.4'
H H 0.0000 0.0000 'International Tables Vol C Tables 4.2.6.8 and 6.1.1.4'
B B 0.0090 0.0039 'International Tables Vol C Tables 4.2.6.8 and 6.1.1.4'
N N 0.0311 0.0180 'International Tables Vol C Tables 4.2.6.8 and 6.1.1.4'
O O 0.0492 0.0322 'International Tables Vol C Tables 4.2.6.8 and 6.1.1.4'

loop_
_geom_angle_atom_site_label_1
_geom_angle_atom_site_label_2
_geom_angle_atom_site_label_3
_geom_angle
C22 O1 B1 117.1(2)
C23 O2 B1 117.5(2)
C20 O3 C21 115.2(2)
C1 N1 C4 107.8(2)
C1 N1 B1 124.9(2)
C4 N1 B1 127.2(2)
C9 N2 C6 108.5(2)
C9 N2 B1 124.7(2)
C6 N2 B1 126.7(2)
N1 C1 C2 109.6(2)
N1 C1 C10 122.9(3)
C2 C1 C10 127.5(3)
C3 C2 C1 108.4(3)
C3 C2 H2 125.8
C1 C2 H2 125.8
C2 C3 C4 106.0(2)
C2 C3 C11 124.9(3)
C4 C3 C11 129.0(3)
N1 C4 C5 119.7(2)
N1 C4 C3 108.2(2)
C5 C4 C3 132.1(3)
C6 C5 C4 121.7(3)
C6 C5 C14 118.4(2)
C4 C5 C14 119.9(2)
C5 C6 N2 120.4(2)
C5 C6 C7 131.8(3)
N2 C6 C7 107.7(2)
C8 C7 C6 105.8(3)
C8 C7 C12 124.8(3)
C6 C7 C12 129.3(3)
C7 C8 C9 109.3(3)
C7 C8 H8 125.4
C9 C8 H8 125.4
N2 C9 C8 108.6(2)
N2 C9 C13 123.5(3)
C8 C9 C13 127.9(3)
C1 C10 H10A 109.5
C1 C10 H10B 109.5
H10A C10 H10B 109.5
C1 C10 H10C 109.5
H10A C10 H10C 109.5
H10B C10 H10C 109.5
C3 C11 H11A 109.5
C3 C11 H11B 109.5
H11A C11 H11B 109.5
C3 C11 H11C 109.5
H11A C11 H11C 109.5
H11B C11 H11C 109.5
C7 C12 H12A 109.5
C7 C12 H12B 109.5
H12A C12 H12B 109.5
C7 C12 H12C 109.5
H12A C12 H12C 109.5
H12B C12 H12C 109.5
C9 C13 H13A 109.5
C9 C13 H13B 109.5
H13A C13 H13B 109.5
C9 C13 H13C 109.5
H13A C13 H13C 109.5
H13B C13 H13C 109.5
C19 C14 C15 119.4(3)
C19 C14 C5 119.5(2)
C15 C14 C5 121.1(3)
C14 C15 C16 120.3(3)
C14 C15 H15 119.9
C16 C15 H15 119.9
C17 C16 C15 120.0(3)
C17 C16 H16 120.0
C15 C16 H16 120.0
C16 C17 C18 120.1(3)
C16 C17 C20 122.0(3)
C18 C17 C20 117.8(3)
C19 C18 C17 119.7(3)
C19 C18 H18 120.2
C17 C18 H18 120.2
C18 C19 C14 120.5(3)
C18 C19 H19 119.7
C14 C19 H19 119.7
O4 C20 O3 124.0(3)
O4 C20 C17 123.8(3)
O3 C20 C17 112.2(3)
O3 C21 H21A 109.5
O3 C21 H21B 109.5
H21A C21 H21B 109.5
O3 C21 H21C 109.5
H21A C21 H21C 109.5
H21B C21 H21C 109.5
O1 C22 H22A 109.5
O1 C22 H22B 109.5
H22A C22 H22B 109.5
O1 C22 H22C 109.5
H22A C22 H22C 109.5
H22B C22 H22C 109.5
O2 C23 H23A 109.5
O2 C23 H23B 109.5
H23A C23 H23B 109.5
O2 C23 H23C 109.5
H23A C23 H23C 109.5
H23B C23 H23C 109.5
O1 B1 O2 107.3(2)
O1 B1 N2 111.4(2)
O2 B1 N2 111.5(2)
O1 B1 N1 111.0(2)
O2 B1 N1 111.7(2)
N2 B1 N1 103.9(2)
C45 O5 B2 117.4(2)
C46 O6 B2 117.7(2)
C43 O7 C44 115.2(3)
C24 N3 C27 108.0(2)
C24 N3 B2 125.2(2)
C27 N3 B2 126.3(2)
C32 N4 C29 108.2(2)
C32 N4 B2 125.2(2)
C29 N4 B2 126.4(2)
N3 C24 C25 108.9(3)
N3 C24 C33 123.8(3)
C25 C24 C33 127.3(3)
C26 C25 C24 108.8(3)
C26 C25 H25 125.6
C24 C25 H25 125.6
C25 C26 C27 105.6(2)
C25 C26 C34 124.4(3)
C27 C26 C34 129.9(3)
N3 C27 C28 120.0(2)
N3 C27 C26 108.6(2)
C28 C27 C26 131.3(3)
C29 C28 C27 121.2(3)
C29 C28 C37 119.8(2)
C27 C28 C37 119.0(2)
C28 C29 N4 120.6(2)
C28 C29 C30 131.8(3)
N4 C29 C30 107.5(2)
C31 C30 C29 106.2(3)
C31 C30 C35 124.9(3)
C29 C30 C35 128.8(3)
C30 C31 C32 108.6(3)
C30 C31 H31 125.7
C32 C31 H31 125.7
N4 C32 C31 109.4(2)
N4 C32 C36 123.1(3)
C31 C32 C36 127.5(3)
C24 C33 H33A 109.5
C24 C33 H33B 109.5
H33A C33 H33B 109.5
C24 C33 H33C 109.5
H33A C33 H33C 109.5
H33B C33 H33C 109.5
C26 C34 H34A 109.5
C26 C34 H34B 109.5
H34A C34 H34B 109.5
C26 C34 H34C 109.5
H34A C34 H34C 109.5
H34B C34 H34C 109.5
C30 C35 H35A 109.5
C30 C35 H35B 109.5
H35A C35 H35B 109.5
C30 C35 H35C 109.5
H35A C35 H35C 109.5
H35B C35 H35C 109.5
C32 C36 H36A 109.5
C32 C36 H36B 109.5
H36A C36 H36B 109.5
C32 C36 H36C 109.5
H36A C36 H36C 109.5
H36B C36 H36C 109.5
C42 C37 C38 119.2(3)
C42 C37 C28 119.0(2)
C38 C37 C28 121.8(3)
C39 C38 C37 120.4(3)
C39 C38 H38 119.8
C37 C38 H38 119.8
C38 C39 C40 120.7(3)
C38 C39 H39 119.7
C40 C39 H39 119.7
C39 C40 C41 118.8(3)
C39 C40 C43 122.8(3)
C41 C40 C43 118.4(3)
C42 C41 C40 120.7(3)
C42 C41 H41 119.6
C40 C41 H41 119.6
C41 C42 C37 120.2(3)
C41 C42 H42 119.9
C37 C42 H42 119.9
O8 C43 O7 123.5(3)
O8 C43 C40 124.3(3)
O7 C43 C40 112.2(3)
O7 C44 H44A 109.5
O7 C44 H44B 109.5
H44A C44 H44B 109.5
O7 C44 H44C 109.5
H44A C44 H44C 109.5
H44B C44 H44C 109.5
O5 C45 H45A 109.5
O5 C45 H45B 109.5
H45A C45 H45B 109.5
O5 C45 H45C 109.5
H45A C45 H45C 109.5
H45B C45 H45C 109.5
O6 C46 H46A 109.5
O6 C46 H46B 109.5
H46A C46 H46B 109.5
O6 C46 H46C 109.5
H46A C46 H46C 109.5
H46B C46 H46C 109.5
O5 B2 O6 107.2(2)
O5 B2 N4 111.6(2)
O6 B2 N4 111.2(2)
O5 B2 N3 111.5(2)
O6 B2 N3 111.5(2)
N4 B2 N3 104.0(2)
H1W O1W H2W 118(4)

loop_
_geom_bond_atom_site_label_1
_geom_bond_atom_site_label_2
_geom_bond_distance
O1 C22 1.410(4)
O1 B1 1.422(4)
O2 C23 1.412(4)
O2 B1 1.430(4)
O3 C20 1.331(4)
O3 C21 1.454(3)
O4 C20 1.211(4)
N1 C1 1.338(4)
N1 C4 1.399(3)
N1 B1 1.583(4)
N2 C9 1.349(4)
N2 C6 1.399(4)
N2 B1 1.582(4)
C1 C2 1.405(4)
C1 C10 1.495(4)
C2 C3 1.374(4)
C2 H2 0.9500
C3 C4 1.426(4)
C3 C11 1.505(4)
C4 C5 1.402(4)
C5 C6 1.396(4)
C5 C14 1.486(4)
C6 C7 1.433(4)
C7 C8 1.377(4)
C7 C12 1.500(4)
C8 C9 1.401(4)
C8 H8 0.9500
C9 C13 1.485(4)
C10 H10A 0.9800
C10 H10B 0.9800
C10 H10C 0.9800
C11 H11A 0.9800
C11 H11B 0.9800
C11 H11C 0.9800
C12 H12A 0.9800
C12 H12B 0.9800
C12 H12C 0.9800
C13 H13A 0.9800
C13 H13B 0.9800
C13 H13C 0.9800
C14 C19 1.385(4)
C14 C15 1.387(4)
C15 C16 1.389(4)
C15 H15 0.9500
C16 C17 1.378(4)
C16 H16 0.9500
C17 C18 1.390(4)
C17 C20 1.497(4)
C18 C19 1.384(4)
C18 H18 0.9500
C19 H19 0.9500
C21 H21A 0.9800
C21 H21B 0.9800
C21 H21C 0.9800
C22 H22A 0.9800
C22 H22B 0.9800
C22 H22C 0.9800
C23 H23A 0.9800
C23 H23B 0.9800
C23 H23C 0.9800
O5 C45 1.409(4)
O5 B2 1.425(4)
O6 C46 1.410(4)
O6 B2 1.434(4)
O7 C43 1.338(4)
O7 C44 1.451(4)
O8 C43 1.206(4)
N3 C24 1.350(4)
N3 C27 1.396(4)
N3 B2 1.579(4)
N4 C32 1.346(4)
N4 C29 1.399(4)
N4 B2 1.577(4)
C24 C25 1.405(4)
C24 C33 1.488(4)
C25 C26 1.385(4)
C25 H25 0.9500
C26 C27 1.423(4)
C26 C34 1.496(4)
C27 C28 1.409(4)
C28 C29 1.391(4)
C28 C37 1.484(4)
C29 C30 1.436(4)
C30 C31 1.375(4)
C30 C35 1.494(4)
C31 C32 1.401(4)
C31 H31 0.9500
C32 C36 1.490(4)
C33 H33A 0.9800
C33 H33B 0.9800
C33 H33C 0.9800
C34 H34A 0.9800
C34 H34B 0.9800
C34 H34C 0.9800
C35 H35A 0.9800
C35 H35B 0.9800
C35 H35C 0.9800
C36 H36A 0.9800
C36 H36B 0.9800
C36 H36C 0.9800
C37 C42 1.393(4)
C37 C38 1.394(4)
C38 C39 1.375(4)
C38 H38 0.9500
C39 C40 1.393(4)
C39 H39 0.9500
C40 C41 1.395(4)
C40 C43 1.476(4)
C41 C42 1.381(4)
C41 H41 0.9500
C42 H42 0.9500
C44 H44A 0.9800
C44 H44B 0.9800
C44 H44C 0.9800
C45 H45A 0.9800
C45 H45B 0.9800
C45 H45C 0.9800
C46 H46A 0.9800
C46 H46B 0.9800
C46 H46C 0.9800
O1W H1W 0.910(19)
O1W H2W 0.90(2)

loop_
_geom_hbond_atom_site_label_D
_geom_hbond_atom_site_label_H
_geom_hbond_atom_site_label_A
_geom_hbond_distance_DH
_geom_hbond_distance_HA
_geom_hbond_distance_DA
_geom_hbond_angle_DHA
O1W H1W O5 0.910(19) 2.33(4) 2.899(3) 121(4)
O1W H2W O6 0.90(2) 2.04(4) 2.791(3) 140(4)

loop_
_geom_torsion_atom_site_label_1
_geom_torsion_atom_site_label_2
_geom_torsion_atom_site_label_3
_geom_torsion_atom_site_label_4
_geom_torsion
C4 N1 C1 C2 0.5(3)
B1 N1 C1 C2 178.3(3)
C4 N1 C1 C10 -179.5(3)
B1 N1 C1 C10 -1.7(4)
N1 C1 C2 C3 -0.4(3)
C10 C1 C2 C3 179.6(3)
C1 C2 C3 C4 0.1(3)
C1 C2 C3 C11 177.0(3)
C1 N1 C4 C5 179.3(3)
B1 N1 C4 C5 1.6(4)
C1 N1 C4 C3 -0.4(3)
B1 N1 C4 C3 -178.2(3)
C2 C3 C4 N1 0.2(3)
C11 C3 C4 N1 -176.5(3)
C2 C3 C4 C5 -179.5(3)
C11 C3 C4 C5 3.8(5)
N1 C4 C5 C6 4.2(4)
C3 C4 C5 C6 -176.2(3)
N1 C4 C5 C14 -174.3(2)
C3 C4 C5 C14 5.4(5)
C4 C5 C6 N2 -4.7(4)
C14 C5 C6 N2 173.8(2)
C4 C5 C6 C7 174.4(3)
C14 C5 C6 C7 -7.1(4)
C9 N2 C6 C5 179.5(3)
B1 N2 C6 C5 -0.4(4)
C9 N2 C6 C7 0.2(3)
B1 N2 C6 C7 -179.7(2)
C5 C6 C7 C8 180.0(3)
N2 C6 C7 C8 -0.8(3)
C5 C6 C7 C12 -3.6(5)
N2 C6 C7 C12 175.6(3)
C6 C7 C8 C9 1.1(3)
C12 C7 C8 C9 -175.5(3)
C6 N2 C9 C8 0.5(3)
B1 N2 C9 C8 -179.6(2)
C6 N2 C9 C13 -179.0(3)
B1 N2 C9 C13 0.9(4)
C7 C8 C9 N2 -1.0(3)
C7 C8 C9 C13 178.4(3)
C6 C5 C14 C19 -83.0(3)
C4 C5 C14 C19 95.5(3)
C6 C5 C14 C15 95.1(3)
C4 C5 C14 C15 -86.4(3)
C19 C14 C15 C16 1.6(4)
C5 C14 C15 C16 -176.5(3)
C14 C15 C16 C17 -0.6(5)
C15 C16 C17 C18 -0.8(4)
C15 C16 C17 C20 180.0(3)
C16 C17 C18 C19 1.2(4)
C20 C17 C18 C19 -179.6(2)
C17 C18 C19 C14 -0.2(4)
C15 C14 C19 C18 -1.2(4)
C5 C14 C19 C18 176.9(3)
C21 O3 C20 O4 -2.9(4)
C21 O3 C20 C17 178.0(2)
C16 C17 C20 O4 -175.7(3)
C18 C17 C20 O4 5.1(4)
C16 C17 C20 O3 3.4(4)
C18 C17 C20 O3 -175.8(2)
C22 O1 B1 O2 -174.1(2)
C22 O1 B1 N2 -51.7(3)
C22 O1 B1 N1 63.6(3)
C23 O2 B1 O1 -179.1(2)
C23 O2 B1 N2 58.6(3)
C23 O2 B1 N1 -57.2(3)
C9 N2 B1 O1 -55.5(3)
C6 N2 B1 O1 124.4(3)
C9 N2 B1 O2 64.5(4)
C6 N2 B1 O2 -115.6(3)
C9 N2 B1 N1 -175.1(2)
C6 N2 B1 N1 4.8(4)
C1 N1 B1 O1 57.3(4)
C4 N1 B1 O1 -125.3(3)
C1 N1 B1 O2 -62.4(4)
C4 N1 B1 O2 114.9(3)
C1 N1 B1 N2 177.2(2)
C4 N1 B1 N2 -5.4(4)
C27 N3 C24 C25 -0.5(3)
B2 N3 C24 C25 172.3(2)
C27 N3 C24 C33 177.7(3)
B2 N3 C24 C33 -9.5(4)
N3 C24 C25 C26 0.0(3)
C33 C24 C25 C26 -178.1(3)
C24 C25 C26 C27 0.4(3)
C24 C25 C26 C34 178.1(3)
C24 N3 C27 C28 -176.9(2)
B2 N3 C27 C28 10.4(4)
C24 N3 C27 C26 0.7(3)
B2 N3 C27 C26 -171.9(2)
C25 C26 C27 N3 -0.7(3)
C34 C26 C27 N3 -178.2(3)
C25 C26 C27 C28 176.6(3)
C34 C26 C27 C28 -0.9(5)
N3 C27 C28 C29 0.6(4)
C26 C27 C28 C29 -176.5(3)
N3 C27 C28 C37 -176.5(2)
C26 C27 C28 C37 6.5(5)
C27 C28 C29 N4 -4.9(4)
C37 C28 C29 N4 172.1(2)
C27 C28 C29 C30 176.7(3)
C37 C28 C29 C30 -6.3(5)
C32 N4 C29 C28 -177.5(2)
B2 N4 C29 C28 -1.3(4)
C32 N4 C29 C30 1.2(3)
B2 N4 C29 C30 177.4(2)
C28 C29 C30 C31 177.7(3)
N4 C29 C30 C31 -0.8(3)
C28 C29 C30 C35 -4.0(5)
N4 C29 C30 C35 177.4(3)
C29 C30 C31 C32 0.1(3)
C35 C30 C31 C32 -178.2(3)
C29 N4 C32 C31 -1.2(3)
B2 N4 C32 C31 -177.4(2)
C29 N4 C32 C36 178.0(3)
B2 N4 C32 C36 1.7(4)
C30 C31 C32 N4 0.6(3)
C30 C31 C32 C36 -178.5(3)
C29 C28 C37 C42 -83.9(3)
C27 C28 C37 C42 93.2(3)
C29 C28 C37 C38 96.4(3)
C27 C28 C37 C38 -86.5(3)
C42 C37 C38 C39 1.0(4)
C28 C37 C38 C39 -179.3(3)
C37 C38 C39 C40 0.4(4)
C38 C39 C40 C41 -1.5(4)
C38 C39 C40 C43 176.6(3)
C39 C40 C41 C42 1.2(4)
C43 C40 C41 C42 -177.0(3)
C40 C41 C42 C37 0.2(4)
C38 C37 C42 C41 -1.3(4)
C28 C37 C42 C41 178.9(3)
C44 O7 C43 O8 3.3(4)
C44 O7 C43 C40 -175.3(2)
C39 C40 C43 O8 -171.5(3)
C41 C40 C43 O8 6.6(4)
C39 C40 C43 O7 7.1(4)
C41 C40 C43 O7 -174.8(2)
C45 O5 B2 O6 179.2(2)
C45 O5 B2 N4 -58.9(3)
C45 O5 B2 N3 56.9(3)
C46 O6 B2 O5 174.4(2)
C46 O6 B2 N4 52.2(3)
C46 O6 B2 N3 -63.3(3)
C32 N4 B2 O5 -54.7(4)
C29 N4 B2 O5 129.7(3)
C32 N4 B2 O6 64.9(3)
C29 N4 B2 O6 -110.6(3)
C32 N4 B2 N3 -174.9(2)
C29 N4 B2 N3 9.5(4)
C24 N3 B2 O5 54.2(4)
C27 N3 B2 O5 -134.4(3)
C24 N3 B2 O6 -65.6(4)
C27 N3 B2 O6 105.9(3)
C24 N3 B2 N4 174.5(2)
C27 N3 B2 N4 -14.0(4)
